data_4320052
loop_
_publ_author_name
'Marie C Barret'
'Mary F Mahon'
'Kieran C Molloy'
'Jonathan W Steed'
'Philip Wright'

_publ_section_title
;
 Synthesis and Structural Characterization of Tin(II) and Zinc(II)
 Derivatives of Cyclic \a-Hydroxyketones, Including the Structures of
 Sn(maltol)2, Sn(tropolone)2, Zn(tropolone)2, and Zn(hinokitiol)2
;
_journal_name_full 'Inorganic Chemistry'
_journal_page_first 4384
_journal_page_last 4388
_journal_paper_doi 10.1021/ic0100368
_journal_volume 40
_journal_year 2001
_chemical_formula_sum 'C12 H10 O6 Sn'
_chemical_formula_weight 368.89
_space_group_IT_number 43
_symmetry_cell_setting orthorhombic
_symmetry_space_group_name_Hall 'F 2 -2d'
_symmetry_space_group_name_H-M 'F d d 2'
_atom_sites_solution_hydrogens geom
_atom_sites_solution_primary direct
_atom_sites_solution_secondary difmap
_audit_creation_method SHELXL-97
_cell_angle_alpha 90.00
_cell_angle_beta 90.00
_cell_angle_gamma 90.00
_cell_formula_units_Z 8
_cell_length_a 18.908(8)
_cell_length_b 26.355(8)
_cell_length_c 4.971(2)
_cell_measurement_temperature 100(2)
_cell_volume 2477.2(16)
_computing_structure_refinement 'SHELXL-97 (Sheldrick, 1997)'
_computing_structure_solution 'SHELXS-97 (Sheldrick, 1990)'
_diffrn_ambient_temperature 100(2)
_diffrn_measured_fraction_theta_full 0.584
_diffrn_measured_fraction_theta_max 0.584
_diffrn_measurement_device_type KappaCCD
_diffrn_measurement_method KappaCCD
_diffrn_radiation_monochromator graphite
_diffrn_radiation_source 'fine focus sealed tube'
_diffrn_radiation_wavelength 0.71070
_diffrn_reflns_av_R_equivalents 0.0525
_diffrn_reflns_av_sigmaI/netI 0.0678
_diffrn_reflns_limit_h_max 21
_diffrn_reflns_limit_h_min -22
_diffrn_reflns_limit_k_max 27
_diffrn_reflns_limit_k_min -31
_diffrn_reflns_limit_l_max 5
_diffrn_reflns_limit_l_min -5
_diffrn_reflns_number 593
_diffrn_reflns_theta_full 24.99
_diffrn_reflns_theta_max 24.99
_diffrn_reflns_theta_min 3.77
_exptl_absorpt_coefficient_mu 2.083
_exptl_absorpt_correction_T_max 0.8511
_exptl_absorpt_correction_T_min 0.4896
_exptl_crystal_density_diffrn 1.978
_exptl_crystal_density_method 'not measured'
_exptl_crystal_F_000 1440
_exptl_crystal_size_max 0.40
_exptl_crystal_size_mid 0.08
_exptl_crystal_size_min 0.08
_refine_diff_density_max 0.620
_refine_diff_density_min -0.485
_refine_diff_density_rms 0.131
_refine_ls_abs_structure_details 'Flack H D (1983), Acta Cryst. A39, 876-881'
_refine_ls_abs_structure_Flack 0.06(13)
_refine_ls_extinction_coef 0.0026(5)
_refine_ls_extinction_expression Fc^*^=kFc[1+0.001xFc^2^\l^3^/sin(2\q)]^-1/4^
_refine_ls_extinction_method SHELXL
_refine_ls_goodness_of_fit_ref 1.071
_refine_ls_hydrogen_treatment mixed
_refine_ls_matrix_type full
_refine_ls_number_parameters 89
_refine_ls_number_reflns 439
_refine_ls_number_restraints 1
_refine_ls_restrained_S_all 1.070
_refine_ls_R_factor_all 0.0464
_refine_ls_R_factor_gt 0.0434
_refine_ls_shift/su_max 0.017
_refine_ls_shift/su_mean 0.003
_refine_ls_structure_factor_coef Fsqd
_refine_ls_weighting_details 'calc w=1/[\s^2^(Fo^2^)+(0.0748P)^2^+4.7143P] where P=(Fo^2^+2Fc^2^)/3'
_refine_ls_weighting_scheme calc
_refine_ls_wR_factor_gt 0.1060
_refine_ls_wR_factor_ref 0.1084
_reflns_number_gt 420
_reflns_number_total 439
_reflns_threshold_expression >2sigma(I)
_cod_data_source_file ic0100368_3.cif
_cod_data_source_block molloy_compound5
_cod_depositor_comments
;
The following automatic conversions were performed:

data name '_atom_site_symetry_multiplicity' was replaced with
'_atom_site_symmetry_multiplicity' as specified in the replacement
file 'data/replacement-values/replacement_tags.lst'.

Automatic conversion script
Id: cif_correct_tags 9268 2022-04-12 08:56:07Z antanas 
;
_cod_database_code 4320052

loop_
_symmetry_equiv_pos_as_xyz
'x, y, z'
'-x, -y, z'
'-x+1/4, y+1/4, z+1/4'
'x+1/4, -y+1/4, z+1/4'
'x, y+1/2, z+1/2'
'-x, -y+1/2, z+1/2'
'-x+1/4, y+3/4, z+3/4'
'x+1/4, -y+3/4, z+3/4'
'x+1/2, y, z+1/2'
'-x+1/2, -y, z+1/2'
'-x+3/4, y+1/4, z+3/4'
'x+3/4, -y+1/4, z+3/4'
'x+1/2, y+1/2, z'
'-x+1/2, -y+1/2, z'
'-x+3/4, y+3/4, z+1/4'
'x+3/4, -y+3/4, z+1/4'

loop_
_atom_site_label
_atom_site_type_symbol
_atom_site_fract_x
_atom_site_fract_y
_atom_site_fract_z
_atom_site_U_iso_or_equiv
_atom_site_adp_type
_atom_site_occupancy
_atom_site_symmetry_multiplicity
_atom_site_calc_flag
_atom_site_refinement_flags
_atom_site_disorder_assembly
_atom_site_disorder_group
Sn1 Sn 0.2500 0.2500 0.9806(9) 0.0243(5) Uani 1 2 d S . .
C1 C 0.0674(7) 0.3448(4) 1.628(3) 0.029(3) Uani 1 1 d . . .
H1 H 0.0423 0.3716 1.7124 0.034 Uiso 1 1 calc R . .
C2 C 0.1141(5) 0.3566(3) 1.4394(19) 0.025(3) Uani 1 1 d . . .
H2 H 0.1219 0.3912 1.3941 0.030 Uiso 1 1 calc R . .
O2 O 0.1729(4) 0.2286(2) 1.2712(17) 0.0168(15) Uani 1 1 d . . .
O3 O 0.0533(6) 0.2973(3) 1.7067(14) 0.027(2) Uani 1 1 d . . .
O1 O 0.1991(5) 0.3256(2) 1.1229(16) 0.029(2) Uani 1 1 d . . .
C4 C 0.1383(7) 0.2657(4) 1.385(3) 0.022(3) Uani 1 1 d . . .
C5 C 0.0897(7) 0.2583(4) 1.585(3) 0.019(3) Uani 1 1 d . . .
C3 C 0.1528(6) 0.3179(4) 1.304(2) 0.017(3) Uani 1 1 d . . .
C6 C 0.0678(7) 0.2077(4) 1.700(2) 0.020(3) Uani 1 1 d . . .
H6A H 0.0999 0.1812 1.6351 0.024 Uiso 1 1 calc R . .
H6B H 0.0194 0.1998 1.6430 0.024 Uiso 1 1 calc R . .
H6C H 0.0698 0.2091 1.8969 0.024 Uiso 1 1 calc R . .

loop_
_atom_site_aniso_label
_atom_site_aniso_U_11
_atom_site_aniso_U_22
_atom_site_aniso_U_33
_atom_site_aniso_U_23
_atom_site_aniso_U_13
_atom_site_aniso_U_12
Sn1 0.0184(7) 0.0328(6) 0.0217(8) 0.000 0.000 -0.0024(5)
C1 0.029(7) 0.025(5) 0.031(7) -0.006(5) 0.005(6) 0.014(5)
C2 0.014(7) 0.020(4) 0.042(9) -0.003(5) 0.001(6) -0.002(4)
O2 0.005(4) 0.028(3) 0.018(4) -0.002(3) 0.002(3) -0.010(3)
O3 0.026(6) 0.034(4) 0.022(5) -0.005(4) -0.003(4) 0.004(4)
O1 0.024(5) 0.026(3) 0.038(6) 0.002(4) -0.005(5) -0.006(3)
C4 0.029(7) 0.014(4) 0.024(7) 0.003(4) 0.004(6) -0.001(5)
C5 0.019(6) 0.015(4) 0.023(7) 0.001(4) -0.003(6) -0.005(4)
C3 0.019(7) 0.021(5) 0.013(7) 0.004(4) -0.007(5) -0.008(4)
C6 0.021(7) 0.027(4) 0.012(7) 0.011(5) -0.001(5) -0.006(4)

loop_
_atom_type_symbol
_atom_type_description
_atom_type_scat_dispersion_real
_atom_type_scat_dispersion_imag
_atom_type_scat_source
C C 0.0033 0.0016 'International Tables Vol C Tables 4.2.6.8 and 6.1.1.4'
H H 0.0000 0.0000 'International Tables Vol C Tables 4.2.6.8 and 6.1.1.4'
O O 0.0106 0.0060 'International Tables Vol C Tables 4.2.6.8 and 6.1.1.4'
Sn Sn -0.6537 1.4246 'International Tables Vol C Tables 4.2.6.8 and 6.1.1.4'

loop_
_geom_angle_atom_site_label_1
_geom_angle_atom_site_label_2
_geom_angle_atom_site_label_3
_geom_angle
_geom_angle_site_symmetry_1
_geom_angle_site_symmetry_3
_geom_angle_publ_flag
O2 Sn1 O2 94.6(4) 14 . ?
O2 Sn1 O1 81.4(3) 14 . ?
O2 Sn1 O1 74.8(3) . . ?
O2 Sn1 O1 74.8(3) 14 14 ?
O2 Sn1 O1 81.4(3) . 14 ?
O1 Sn1 O1 144.6(4) . 14 ?
C2 C1 O3 124.1(10) . . ?
C1 C2 C3 120.4(9) . . ?
C4 O2 Sn1 116.0(8) . . ?
C1 O3 C5 118.0(10) . . ?
C3 O1 Sn1 111.3(6) . . ?
O2 C4 C5 122.9(10) . . ?
O2 C4 C3 119.7(12) . . ?
C5 C4 C3 117.4(11) . . ?
C4 C5 O3 123.3(9) . . ?
C4 C5 C6 125.9(11) . . ?
O3 C5 C6 110.7(12) . . ?
O1 C3 C2 124.9(9) . . ?
O1 C3 C4 118.3(11) . . ?
C2 C3 C4 116.8(10) . . ?

loop_
_geom_bond_atom_site_label_1
_geom_bond_atom_site_label_2
_geom_bond_distance
_geom_bond_site_symmetry_2
_geom_bond_publ_flag
Sn1 O2 2.129(8) 14 ?
Sn1 O2 2.129(8) . ?
Sn1 O1 2.324(8) . ?
Sn1 O1 2.324(8) 14 ?
C1 C2 1.327(14) . ?
C1 O3 1.338(14) . ?
C2 C3 1.423(15) . ?
O2 C4 1.305(15) . ?
O3 C5 1.378(15) . ?
O1 C3 1.273(16) . ?
C4 C5 1.37(2) . ?
C4 C3 1.459(13) . ?
C5 C6 1.511(13) . ?

loop_
_geom_torsion_atom_site_label_1
_geom_torsion_atom_site_label_2
_geom_torsion_atom_site_label_3
_geom_torsion_atom_site_label_4
_geom_torsion
_geom_torsion_site_symmetry_1
_geom_torsion_site_symmetry_2
_geom_torsion_site_symmetry_3
_geom_torsion_site_symmetry_4
_geom_torsion_publ_flag
O3 C1 C2 C3 0.6(19) . . . . ?
O2 Sn1 O2 C4 78.1(8) 14 . . . ?
O1 Sn1 O2 C4 -1.6(9) . . . . ?
O1 Sn1 O2 C4 152.0(9) 14 . . . ?
C2 C1 O3 C5 0.1(18) . . . . ?
O2 Sn1 O1 C3 -95.5(8) 14 . . . ?
O2 Sn1 O1 C3 1.7(7) . . . . ?
O1 Sn1 O1 C3 -47.7(8) 14 . . . ?
Sn1 O2 C4 C5 -176.6(10) . . . . ?
Sn1 O2 C4 C3 1.4(15) . . . . ?
O2 C4 C5 O3 179.6(11) . . . . ?
C3 C4 C5 O3 1.5(19) . . . . ?
O2 C4 C5 C6 -1(2) . . . . ?
C3 C4 C5 C6 -179.1(11) . . . . ?
C1 O3 C5 C4 -1.2(18) . . . . ?
C1 O3 C5 C6 179.4(10) . . . . ?
Sn1 O1 C3 C2 177.5(9) . . . . ?
Sn1 O1 C3 C4 -1.6(13) . . . . ?
C1 C2 C3 O1 -179.3(11) . . . . ?
C1 C2 C3 C4 -0.2(16) . . . . ?
O2 C4 C3 O1 0.2(18) . . . . ?
C5 C4 C3 O1 178.4(12) . . . . ?
O2 C4 C3 C2 -178.9(10) . . . . ?
C5 C4 C3 C2 -0.8(17) . . . . ?
